data_1538503
loop_
_publ_author_name
'Prout, C.K.'
'Powell, H.M.'

_publ_section_title
;
 Hydrazinium(1+) as a Ligand.
;
_journal_name_full 'Journal of the Chemical Society'
_journal_page_first 4177
_journal_page_last 4182
_journal_volume 1961
_journal_year 1961
_chemical_formula_sum 'H10 N4 O8 S2 Zn'
_chemical_name_systematic '(N2 H5)2 Zn (S O4)2'
_space_group_IT_number 2
_symmetry_space_group_name_Hall '-P 1'
_symmetry_space_group_name_H-M 'P -1'
_cell_angle_alpha 99.7
_cell_angle_beta 87.45
_cell_angle_gamma 105.7
_cell_formula_units_Z 1
_cell_length_a 7.36
_cell_length_b 5.33
_cell_length_c 5.82
_cell_volume 216.651
_citation_journal_id_ASTM JCSOA9
_cod_data_source_file Prout_JCSOA9_1961_1916.cif
_cod_data_source_block H10N4O8S2Zn1
_cod_original_cell_volume 216.6513
_cod_original_formula_sum 'H10 N4 O8 S2 Zn1'
_cod_database_code 1538503

loop_
_symmetry_equiv_pos_as_xyz
x,y,z
-x,-y,-z

loop_
_atom_site_label
_atom_site_type_symbol
_atom_site_fract_x
_atom_site_fract_y
_atom_site_fract_z
_atom_site_occupancy
_atom_site_U_iso_or_equiv
N2 N-2 0.288 0.259 0.672 1 0.0
O4 O-2 0.337 0.714 0.05 1 0.0
O3 O-2 0.347 0.632 0.449 1 0.0
S1 S+6 0.215 0.63 0.247 1 0.0
Zn1 Zn+2 0 0 0 1 0.0
O1 O-2 0.079 0.372 0.213 1 0.0
O2 O-2 0.09 0.786 0.286 1 0.0
N1 N-2 0.257 0.041 0.828 1 0.0
